data_7718690
loop_
_publ_author_name
'Wang, Xinchao'
'Liao, Qian'

_publ_section_title
;
 Synthesis of planar macrocyclic tetradentate phosphine-Mo complexes.
;
_journal_issue 22
_journal_name_full 'Dalton transactions (Cambridge, England : 2003)'
_journal_page_first 8769
_journal_page_last 8772
_journal_paper_doi 10.1039/d5dt00984g
_journal_volume 54
_journal_year 2025
_chemical_formula_moiety 'C23 H43 F6 Mo O2 P5'
_chemical_formula_sum 'C23 H43 F6 Mo O2 P5'
_chemical_formula_weight 716.36
_space_group_crystal_system monoclinic
_space_group_IT_number 15
_space_group_name_Hall '-C 2yc'
_space_group_name_H-M_alt 'C 1 2/c 1'
_atom_sites_solution_hydrogens geom
_audit_creation_method SHELXL-2014/7
_audit_update_record
;
2025-03-24 deposited with the CCDC.	2025-05-14 downloaded from the CCDC.
;
_cell_angle_alpha 90
_cell_angle_beta 107.8730(10)
_cell_angle_gamma 90
_cell_formula_units_Z 4
_cell_length_a 19.4121(6)
_cell_length_b 9.7496(3)
_cell_length_c 16.2388(5)
_cell_measurement_reflns_used 7636
_cell_measurement_temperature 170(2)
_cell_measurement_theta_max 53.78
_cell_measurement_theta_min 4.16
_cell_volume 2925.04(16)
_computing_cell_refinement 'Bruker SAINT'
_computing_data_collection 'Bruker APEX2'
_computing_data_reduction 'Bruker SAINT'
_computing_molecular_graphics 'Bruker SHELXTL'
_computing_publication_material 'Bruker SHELXTL'
_computing_structure_refinement 'SHELXL-2014/7 (Sheldrick, 2014)'
_computing_structure_solution 'SHELXS-97 (Sheldrick 2008)'
_diffrn_ambient_temperature 170(2)
_diffrn_measured_fraction_theta_full 0.995
_diffrn_measured_fraction_theta_max 0.996
_diffrn_measurement_device_type 'Bruker APEX-II CCD'
_diffrn_measurement_method '\f and \w scans'
_diffrn_radiation_type GaK\a
_diffrn_radiation_wavelength 1.34139
_diffrn_reflns_av_R_equivalents 0.0868
_diffrn_reflns_av_unetI/netI 0.0545
_diffrn_reflns_Laue_measured_fraction_full 0.995
_diffrn_reflns_Laue_measured_fraction_max 0.996
_diffrn_reflns_limit_h_max 23
_diffrn_reflns_limit_h_min -22
_diffrn_reflns_limit_k_max 11
_diffrn_reflns_limit_k_min -11
_diffrn_reflns_limit_l_max 19
_diffrn_reflns_limit_l_min -19
_diffrn_reflns_number 21393
_diffrn_reflns_point_group_measured_fraction_full 0.995
_diffrn_reflns_point_group_measured_fraction_max 0.996
_diffrn_reflns_theta_full 53.594
_diffrn_reflns_theta_max 53.855
_diffrn_reflns_theta_min 4.164
_exptl_absorpt_coefficient_mu 4.525
_exptl_absorpt_correction_T_max 0.7506
_exptl_absorpt_correction_T_min 0.5555
_exptl_absorpt_correction_type multi-scan
_exptl_absorpt_process_details 'SADABS; Bruker, 2000'
_exptl_crystal_colour yellow
_exptl_crystal_density_diffrn 1.627
_exptl_crystal_description block
_exptl_crystal_F_000 1472
_exptl_crystal_recrystallization_method 'Vapour deposition'
_exptl_crystal_size_max 0.108
_exptl_crystal_size_mid 0.062
_exptl_crystal_size_min 0.052
_refine_diff_density_max 0.654
_refine_diff_density_min -0.575
_refine_diff_density_rms 0.083
_refine_ls_extinction_method none
_refine_ls_goodness_of_fit_ref 1.173
_refine_ls_hydrogen_treatment constr
_refine_ls_matrix_type full
_refine_ls_number_parameters 331
_refine_ls_number_reflns 2664
_refine_ls_number_restraints 369
_refine_ls_restrained_S_all 1.183
_refine_ls_R_factor_all 0.0552
_refine_ls_R_factor_gt 0.0442
_refine_ls_shift/su_max 0.001
_refine_ls_shift/su_mean 0.000
_refine_ls_structure_factor_coef Fsqd
_refine_ls_weighting_details 'w=1/[\s^2^(Fo^2^)+17.2496P] where P=(Fo^2^+2Fc^2^)/3'
_refine_ls_weighting_scheme calc
_refine_ls_wR_factor_gt 0.1027
_refine_ls_wR_factor_ref 0.1046
_reflns_Friedel_coverage 0.000
_reflns_number_gt 2423
_reflns_number_total 2664
_reflns_threshold_expression 'I > 2\s(I)'
_cod_data_source_file d5dt00984g2.cif
_cod_data_source_block '[(PPCprPPCpr)Mo(O)(OMe)][PF6]'
_cod_depositor_comments 'Adding full bibliography for 7718689--7718693.cif.'
_cod_original_cell_volume 2925.03(16)
_cod_original_sg_symbol_H-M 'C 2/c'
_cod_database_code 7718690
_shelx_shelxl_version_number 2014/7
_shelx_space_group_comment
; 
The symmetry employed for this shelxl refinement is uniquely defined 
by the following loop, which should always be used as a source of 
symmetry information in preference to the above space-group names. 
They are only intended as comments. 
;
_shelx_estimated_absorpt_t_min 0.641
_shelx_estimated_absorpt_t_max 0.799

loop_
_space_group_symop_operation_xyz
'x, y, z'
'-x, y, -z+1/2'
'x+1/2, y+1/2, z'
'-x+1/2, y+1/2, -z+1/2'
'-x, -y, -z'
'x, -y, z-1/2'
'-x+1/2, -y+1/2, -z'
'x+1/2, -y+1/2, z-1/2'

loop_
_atom_site_label
_atom_site_type_symbol
_atom_site_fract_x
_atom_site_fract_y
_atom_site_fract_z
_atom_site_U_iso_or_equiv
_atom_site_adp_type
_atom_site_occupancy
_atom_site_site_symmetry_order
_atom_site_calc_flag
_atom_site_refinement_flags_posn
_atom_site_refinement_flags_adp
_atom_site_refinement_flags_occupancy
_atom_site_disorder_assembly
_atom_site_disorder_group
Mo1 Mo 0.74890(18) 0.2614(3) 0.48852(14) 0.0192(4) Uani 0.5 1 d D U P A -1
O1 O 0.7194(7) 0.3879(14) 0.4127(9) 0.029(3) Uani 0.5 1 d D U P A -1
O2 O 0.7831(8) 0.1201(14) 0.5787(9) 0.028(2) Uani 0.5 1 d D U P A -1
C23 C 0.8087(5) 0.0051(9) 0.6320(6) 0.0378(19) Uani 0.5 1 d . U P A -1
H23A H 0.8102 -0.0746 0.5958 0.057 Uiso 0.5 1 calc R U P A -1
H23B H 0.7763 -0.0140 0.6664 0.057 Uiso 0.5 1 calc R U P A -1
H23C H 0.8575 0.0240 0.6706 0.057 Uiso 0.5 1 calc R U P A -1
P1 P 0.6458(6) 0.2768(17) 0.5440(11) 0.0282(16) Uani 0.5 1 d D U P A -1
P2 P 0.8312(7) 0.4087(12) 0.5957(6) 0.0268(19) Uani 0.5 1 d D U P A -1
P3 P 0.8589(6) 0.2140(18) 0.4511(10) 0.0261(16) Uani 0.5 1 d D U P A -1
P4 P 0.6709(6) 0.0834(12) 0.4032(7) 0.031(2) Uani 0.5 1 d D U P A -1
C1 C 0.6505(12) 0.4117(16) 0.6311(17) 0.037(3) Uani 0.5 1 d D U P A -1
H1A H 0.6018 0.4519 0.6217 0.045 Uiso 0.5 1 calc R U P A -1
H1B H 0.6655 0.3674 0.6887 0.045 Uiso 0.5 1 calc R U P A -1
C2 C 0.7041(9) 0.5258(14) 0.6291(11) 0.037(3) Uani 0.5 1 d D U P A -1
C3 C 0.7856(9) 0.502(2) 0.6675(18) 0.035(3) Uani 0.5 1 d D U P A -1
H3A H 0.7942 0.4487 0.7217 0.042 Uiso 0.5 1 calc R U P A -1
H3B H 0.8095 0.5920 0.6832 0.042 Uiso 0.5 1 calc R U P A -1
C4 C 0.6797(11) 0.6278(16) 0.5553(9) 0.044(3) Uani 0.5 1 d D U P A -1
H4A H 0.7173 0.6691 0.5334 0.053 Uiso 0.5 1 calc R U P A -1
H4B H 0.6326 0.6112 0.5107 0.053 Uiso 0.5 1 calc R U P A -1
C5 C 0.6788(9) 0.6683(13) 0.6441(9) 0.045(3) Uani 0.5 1 d D U P A -1
H5A H 0.6311 0.6766 0.6541 0.054 Uiso 0.5 1 calc R U P A -1
H5B H 0.7158 0.7345 0.6768 0.054 Uiso 0.5 1 calc R U P A -1
C12 C 0.8391(11) 0.1000(16) 0.3603(15) 0.032(3) Uani 0.5 1 d D U P A -1
H12A H 0.8192 0.1558 0.3074 0.038 Uiso 0.5 1 calc R U P A -1
H12B H 0.8856 0.0615 0.3578 0.038 Uiso 0.5 1 calc R U P A -1
C13 C 0.7873(9) -0.0202(15) 0.3554(11) 0.038(3) Uani 0.5 1 d D U P A -1
C14 C 0.7054(9) 0.004(3) 0.3246(19) 0.039(3) Uani 0.5 1 d D U P A -1
H14A H 0.6807 -0.0851 0.3079 0.047 Uiso 0.5 1 calc R U P A -1
H14B H 0.6932 0.0626 0.2723 0.047 Uiso 0.5 1 calc R U P A -1
C15 C 0.8152(11) -0.1384(18) 0.4169(9) 0.050(4) Uani 0.5 1 d D U P A -1
H15A H 0.8636 -0.1288 0.4601 0.060 Uiso 0.5 1 calc R U P A -1
H15B H 0.7796 -0.1902 0.4372 0.060 Uiso 0.5 1 calc R U P A -1
C16 C 0.8115(10) -0.1532(16) 0.3236(9) 0.053(3) Uani 0.5 1 d D U P A -1
H16A H 0.7736 -0.2138 0.2867 0.063 Uiso 0.5 1 calc R U P A -1
H16B H 0.8576 -0.1524 0.3096 0.063 Uiso 0.5 1 calc R U P A -1
C6 C 0.8751(7) 0.5393(16) 0.5421(9) 0.036(3) Uani 0.5 1 d . U P A -1
H6A H 0.8513 0.6290 0.5427 0.043 Uiso 0.5 1 calc R U P A -1
H6B H 0.9264 0.5491 0.5776 0.043 Uiso 0.5 1 calc R U P A -1
C7 C 0.8728(6) 0.5071(11) 0.4457(7) 0.037(2) Uani 0.5 1 d . U P A -1
H7A H 0.8220 0.5192 0.4092 0.045 Uiso 0.5 1 calc R U P A -1
H7B H 0.9014 0.5795 0.4285 0.045 Uiso 0.5 1 calc R U P A -1
C8 C 0.8978(7) 0.3736(16) 0.4209(10) 0.037(3) Uani 0.5 1 d . U P A -1
H8A H 0.9510 0.3693 0.4469 0.044 Uiso 0.5 1 calc R U P A -1
H8B H 0.8875 0.3735 0.3572 0.044 Uiso 0.5 1 calc R U P A -1
C17 C 0.6503(6) -0.0485(16) 0.4678(10) 0.034(2) Uani 0.5 1 d . U P A -1
H17A H 0.6277 -0.1263 0.4299 0.041 Uiso 0.5 1 calc R U P A -1
H17B H 0.6959 -0.0818 0.5094 0.041 Uiso 0.5 1 calc R U P A -1
C18 C 0.6002(6) -0.0020(10) 0.5169(7) 0.034(2) Uani 0.5 1 d . U P A -1
H18A H 0.5875 -0.0834 0.5457 0.041 Uiso 0.5 1 calc R U P A -1
H18B H 0.5549 0.0306 0.4741 0.041 Uiso 0.5 1 calc R U P A -1
C19 C 0.6270(6) 0.1142(16) 0.5878(10) 0.032(2) Uani 0.5 1 d . U P A -1
H19A H 0.6714 0.0823 0.6323 0.039 Uiso 0.5 1 calc R U P A -1
H19B H 0.5894 0.1290 0.6167 0.039 Uiso 0.5 1 calc R U P A -1
C9 C 0.9092(11) 0.3136(17) 0.6640(13) 0.030(3) Uani 0.5 1 d . U P A -1
H9A H 0.9361 0.3733 0.7125 0.036 Uiso 0.5 1 calc R U P A -1
H9B H 0.8914 0.2335 0.6890 0.036 Uiso 0.5 1 calc R U P A -1
C10 C 0.9630(5) 0.2614(10) 0.6148(6) 0.0299(19) Uani 0.5 1 d . U P A -1
H10A H 1.0062 0.2222 0.6580 0.036 Uiso 0.5 1 calc R U P A -1
H10B H 0.9794 0.3416 0.5884 0.036 Uiso 0.5 1 calc R U P A -1
C11 C 0.9317(9) 0.1499(14) 0.5413(12) 0.029(3) Uani 0.5 1 d . U P A -1
H11A H 0.9139 0.0704 0.5668 0.035 Uiso 0.5 1 calc R U P A -1
H11B H 0.9713 0.1173 0.5199 0.035 Uiso 0.5 1 calc R U P A -1
C20 C 0.5831(12) 0.1546(17) 0.3370(15) 0.041(3) Uani 0.5 1 d . U P A -1
H20A H 0.5861 0.1707 0.2781 0.049 Uiso 0.5 1 calc R U P A -1
H20B H 0.5458 0.0832 0.3322 0.049 Uiso 0.5 1 calc R U P A -1
C21 C 0.5573(7) 0.2805(13) 0.3656(8) 0.054(3) Uani 0.5 1 d . U P A -1
H21A H 0.5057 0.2883 0.3307 0.065 Uiso 0.5 1 calc R U P A -1
H21B H 0.5828 0.3559 0.3462 0.065 Uiso 0.5 1 calc R U P A -1
C22 C 0.5602(11) 0.3155(17) 0.4552(14) 0.043(3) Uani 0.5 1 d . U P A -1
H22A H 0.5201 0.2665 0.4684 0.052 Uiso 0.5 1 calc R U P A -1
H22B H 0.5504 0.4149 0.4570 0.052 Uiso 0.5 1 calc R U P A -1
P5 P 0.5000 0.28589(16) 0.7500 0.0383(4) Uani 1 2 d DS TU P . .
F1 F 0.5851(2) 0.3093(7) 0.7754(4) 0.073(2) Uani 0.5 1 d D U P B -1
F2 F 0.5071(3) 0.2639(10) 0.8500(3) 0.062(2) Uani 0.5 1 d D U P B -1
F3 F 0.5117(4) 0.1256(3) 0.7394(7) 0.078(2) Uani 0.5 1 d D U P B -1
F4 F 0.4880(4) 0.4449(3) 0.7624(6) 0.067(2) Uani 0.5 1 d D U P B -1
F5 F 0.4149(2) 0.2604(6) 0.7255(4) 0.0489(16) Uani 0.5 1 d D U P B -1
F6 F 0.4923(3) 0.3133(9) 0.6509(3) 0.058(2) Uani 0.5 1 d D U P B -1

loop_
_atom_site_aniso_label
_atom_site_aniso_U_11
_atom_site_aniso_U_22
_atom_site_aniso_U_33
_atom_site_aniso_U_23
_atom_site_aniso_U_13
_atom_site_aniso_U_12
Mo1 0.0192(3) 0.0180(9) 0.0180(12) 0.0036(6) 0.0024(8) -0.0008(5)
O1 0.023(4) 0.030(4) 0.032(5) 0.015(3) 0.005(4) -0.005(3)
O2 0.027(4) 0.028(4) 0.023(3) 0.009(3) -0.002(3) 0.003(3)
C23 0.044(5) 0.038(4) 0.027(4) 0.015(3) 0.005(4) 0.005(3)
P1 0.027(3) 0.022(2) 0.037(3) 0.005(2) 0.0125(19) -0.0009(19)
P2 0.034(4) 0.026(3) 0.020(3) 0.000(2) 0.007(3) -0.007(2)
P3 0.022(2) 0.032(3) 0.025(2) -0.0004(19) 0.0078(18) 0.0022(17)
P4 0.022(3) 0.028(3) 0.032(4) -0.001(2) -0.008(3) -0.004(2)
C1 0.038(6) 0.032(4) 0.040(6) 0.002(4) 0.008(5) 0.006(4)
C2 0.043(5) 0.029(4) 0.033(6) -0.003(4) 0.005(4) 0.005(4)
C3 0.043(6) 0.030(5) 0.028(6) -0.005(5) 0.005(5) -0.002(4)
C4 0.057(6) 0.030(5) 0.039(7) 0.002(5) 0.004(6) 0.007(4)
C5 0.054(6) 0.030(4) 0.040(7) 0.002(5) 0.001(6) 0.009(4)
C12 0.034(6) 0.039(5) 0.028(5) -0.001(4) 0.016(5) 0.007(4)
C13 0.045(5) 0.039(5) 0.027(6) -0.001(4) 0.007(4) 0.000(4)
C14 0.038(5) 0.039(6) 0.032(6) -0.003(5) -0.002(4) -0.007(4)
C15 0.058(6) 0.042(5) 0.038(8) -0.001(6) -0.002(6) -0.001(5)
C16 0.061(6) 0.046(5) 0.042(7) -0.004(5) 0.002(6) 0.009(5)
C6 0.043(6) 0.033(4) 0.029(5) 0.002(4) 0.006(5) -0.013(5)
C7 0.043(5) 0.037(4) 0.033(5) 0.010(4) 0.015(4) -0.011(4)
C8 0.036(6) 0.040(5) 0.032(5) 0.006(4) 0.009(5) -0.005(5)
C17 0.028(5) 0.028(4) 0.038(5) 0.001(3) -0.001(4) -0.008(4)
C18 0.035(5) 0.032(4) 0.033(5) 0.010(4) 0.005(4) -0.011(4)
C19 0.030(5) 0.036(4) 0.035(5) 0.006(3) 0.015(4) 0.002(4)
C9 0.025(5) 0.042(6) 0.018(4) 0.002(4) -0.001(4) -0.007(4)
C10 0.017(4) 0.037(4) 0.033(4) 0.010(4) 0.004(3) -0.006(3)
C11 0.020(5) 0.030(5) 0.036(4) 0.004(4) 0.008(4) 0.004(4)
C20 0.031(5) 0.043(6) 0.036(5) 0.009(5) -0.008(5) -0.002(5)
C21 0.042(6) 0.054(6) 0.051(5) 0.009(5) -0.009(5) 0.013(4)
C22 0.029(5) 0.044(7) 0.051(5) 0.008(5) 0.004(4) 0.002(5)
P5 0.0356(8) 0.0376(8) 0.0455(10) 0.000 0.0182(7) 0.000
F1 0.042(3) 0.100(6) 0.077(5) 0.029(4) 0.016(3) -0.005(3)
F2 0.056(4) 0.081(5) 0.050(3) 0.018(3) 0.019(3) -0.001(3)
F3 0.092(5) 0.042(2) 0.114(5) 0.009(3) 0.052(5) 0.021(3)
F4 0.083(5) 0.037(2) 0.078(5) -0.011(3) 0.021(4) -0.008(3)
F5 0.042(2) 0.050(4) 0.058(4) -0.012(3) 0.020(3) -0.013(2)
F6 0.059(4) 0.071(5) 0.050(3) 0.012(3) 0.026(3) 0.003(3)

loop_
_atom_type_symbol
_atom_type_description
_atom_type_scat_dispersion_real
_atom_type_scat_dispersion_imag
_atom_type_scat_source
C C 0.0137 0.0067 'International Tables Vol C Tables 4.2.6.8 and 6.1.1.4'
H H 0.0000 0.0000 'International Tables Vol C Tables 4.2.6.8 and 6.1.1.4'
F F 0.0583 0.0400 'International Tables Vol C Tables 4.2.6.8 and 6.1.1.4'
Mo Mo -0.2130 2.1496 'International Tables Vol C Tables 4.2.6.8 and 6.1.1.4'
O O 0.0389 0.0241 'International Tables Vol C Tables 4.2.6.8 and 6.1.1.4'
P P 0.2543 0.3332 'International Tables Vol C Tables 4.2.6.8 and 6.1.1.4'

loop_
_geom_angle_atom_site_label_1
_geom_angle_atom_site_label_2
_geom_angle_atom_site_label_3
_geom_angle
_geom_angle_site_symmetry_1
_geom_angle_site_symmetry_3
_geom_angle_publ_flag
O1 Mo1 O2 178.2(9) . . ?
O1 Mo1 P4 95.3(5) . . ?
O2 Mo1 P4 86.2(5) . . ?
O1 Mo1 P2 95.2(6) . . ?
O2 Mo1 P2 83.3(5) . . ?
P4 Mo1 P2 169.4(6) . . ?
O1 Mo1 P3 94.7(6) . . ?
O2 Mo1 P3 86.1(6) . . ?
P4 Mo1 P3 99.4(6) . . ?
P2 Mo1 P3 81.8(5) . . ?
O1 Mo1 P1 95.2(6) . . ?
O2 Mo1 P1 84.0(6) . . ?
P4 Mo1 P1 79.5(6) . . ?
P2 Mo1 P1 97.6(5) . . ?
P3 Mo1 P1 170.1(7) . . ?
C23 O2 Mo1 170.4(11) . . ?
O2 C23 H23A 109.5 . . ?
O2 C23 H23B 109.5 . . ?
H23A C23 H23B 109.5 . . ?
O2 C23 H23C 109.5 . . ?
H23A C23 H23C 109.5 . . ?
H23B C23 H23C 109.5 . . ?
C19 P1 C22 103.8(10) . . ?
C19 P1 C1 106.2(10) . . ?
C22 P1 C1 105.1(10) . . ?
C19 P1 Mo1 112.1(7) . . ?
C22 P1 Mo1 111.3(9) . . ?
C1 P1 Mo1 117.3(10) . . ?
C9 P2 C6 102.4(9) . . ?
C9 P2 C3 108.9(10) . . ?
C6 P2 C3 108.8(11) . . ?
C9 P2 Mo1 111.9(7) . . ?
C6 P2 Mo1 111.0(6) . . ?
C3 P2 Mo1 113.2(8) . . ?
C12 P3 C11 111.7(11) . . ?
C12 P3 C8 107.7(10) . . ?
C11 P3 C8 102.9(9) . . ?
C12 P3 Mo1 109.8(9) . . ?
C11 P3 Mo1 112.9(8) . . ?
C8 P3 Mo1 111.4(8) . . ?
C17 P4 C14 108.0(12) . . ?
C17 P4 C20 106.2(9) . . ?
C14 P4 C20 103.2(11) . . ?
C17 P4 Mo1 113.1(7) . . ?
C14 P4 Mo1 114.2(9) . . ?
C20 P4 Mo1 111.4(8) . . ?
C2 C1 P1 111.2(14) . . ?
C2 C1 H1A 109.4 . . ?
P1 C1 H1A 109.4 . . ?
C2 C1 H1B 109.4 . . ?
P1 C1 H1B 109.4 . . ?
H1A C1 H1B 108.0 . . ?
C4 C2 C5 59.3(5) . . ?
C4 C2 C3 117.1(9) . . ?
C5 C2 C3 114.8(8) . . ?
C4 C2 C1 116.4(8) . . ?
C5 C2 C1 114.0(8) . . ?
C3 C2 C1 120.3(8) . . ?
C2 C3 P2 116.2(14) . . ?
C2 C3 H3A 108.2 . . ?
P2 C3 H3A 108.2 . . ?
C2 C3 H3B 108.2 . . ?
P2 C3 H3B 108.2 . . ?
H3A C3 H3B 107.4 . . ?
C5 C4 C2 60.4(5) . . ?
C5 C4 H4A 117.7 . . ?
C2 C4 H4A 117.7 . . ?
C5 C4 H4B 117.7 . . ?
C2 C4 H4B 117.7 . . ?
H4A C4 H4B 114.8 . . ?
C4 C5 C2 60.3(5) . . ?
C4 C5 H5A 117.7 . . ?
C2 C5 H5A 117.7 . . ?
C4 C5 H5B 117.7 . . ?
C2 C5 H5B 117.7 . . ?
H5A C5 H5B 114.9 . . ?
C13 C12 P3 119.3(13) . . ?
C13 C12 H12A 107.5 . . ?
P3 C12 H12A 107.5 . . ?
C13 C12 H12B 107.5 . . ?
P3 C12 H12B 107.5 . . ?
H12A C12 H12B 107.0 . . ?
C15 C13 C16 59.3(5) . . ?
C15 C13 C12 117.0(8) . . ?
C16 C13 C12 113.8(9) . . ?
C15 C13 C14 117.3(8) . . ?
C16 C13 C14 114.7(9) . . ?
C12 C13 C14 119.9(8) . . ?
C13 C14 P4 114.4(14) . . ?
C13 C14 H14A 108.7 . . ?
P4 C14 H14A 108.7 . . ?
C13 C14 H14B 108.7 . . ?
P4 C14 H14B 108.7 . . ?
H14A C14 H14B 107.6 . . ?
C16 C15 C13 60.7(5) . . ?
C16 C15 H15A 117.7 . . ?
C13 C15 H15A 117.7 . . ?
C16 C15 H15B 117.7 . . ?
C13 C15 H15B 117.7 . . ?
H15A C15 H15B 114.8 . . ?
C15 C16 C13 60.0(5) . . ?
C15 C16 H16A 117.8 . . ?
C13 C16 H16A 117.8 . . ?
C15 C16 H16B 117.8 . . ?
C13 C16 H16B 117.8 . . ?
H16A C16 H16B 114.9 . . ?
C7 C6 P2 116.2(10) . . ?
C7 C6 H6A 108.2 . . ?
P2 C6 H6A 108.2 . . ?
C7 C6 H6B 108.2 . . ?
P2 C6 H6B 108.2 . . ?
H6A C6 H6B 107.4 . . ?
C8 C7 C6 122.0(12) . . ?
C8 C7 H7A 106.8 . . ?
C6 C7 H7A 106.8 . . ?
C8 C7 H7B 106.8 . . ?
C6 C7 H7B 106.8 . . ?
H7A C7 H7B 106.7 . . ?
C7 C8 P3 117.9(11) . . ?
C7 C8 H8A 107.8 . . ?
P3 C8 H8A 107.8 . . ?
C7 C8 H8B 107.8 . . ?
P3 C8 H8B 107.8 . . ?
H8A C8 H8B 107.2 . . ?
C18 C17 P4 113.2(11) . . ?
C18 C17 H17A 108.9 . . ?
P4 C17 H17A 108.9 . . ?
C18 C17 H17B 108.9 . . ?
P4 C17 H17B 108.9 . . ?
H17A C17 H17B 107.8 . . ?
C17 C18 C19 118.6(10) . . ?
C17 C18 H18A 107.7 . . ?
C19 C18 H18A 107.7 . . ?
C17 C18 H18B 107.7 . . ?
C19 C18 H18B 107.7 . . ?
H18A C18 H18B 107.1 . . ?
C18 C19 P1 113.5(11) . . ?
C18 C19 H19A 108.9 . . ?
P1 C19 H19A 108.9 . . ?
C18 C19 H19B 108.9 . . ?
P1 C19 H19B 108.9 . . ?
H19A C19 H19B 107.7 . . ?
C10 C9 P2 114.2(13) . . ?
C10 C9 H9A 108.7 . . ?
P2 C9 H9A 108.7 . . ?
C10 C9 H9B 108.7 . . ?
P2 C9 H9B 108.7 . . ?
H9A C9 H9B 107.6 . . ?
C9 C10 C11 116.0(11) . . ?
C9 C10 H10A 108.3 . . ?
C11 C10 H10A 108.3 . . ?
C9 C10 H10B 108.3 . . ?
C11 C10 H10B 108.3 . . ?
H10A C10 H10B 107.4 . . ?
C10 C11 P3 113.4(10) . . ?
C10 C11 H11A 108.9 . . ?
P3 C11 H11A 108.9 . . ?
C10 C11 H11B 108.9 . . ?
P3 C11 H11B 108.9 . . ?
H11A C11 H11B 107.7 . . ?
C21 C20 P4 118.6(14) . . ?
C21 C20 H20A 107.7 . . ?
P4 C20 H20A 107.7 . . ?
C21 C20 H20B 107.7 . . ?
P4 C20 H20B 107.7 . . ?
H20A C20 H20B 107.1 . . ?
C20 C21 C22 126.5(15) . . ?
C20 C21 H21A 105.7 . . ?
C22 C21 H21A 105.7 . . ?
C20 C21 H21B 105.7 . . ?
C22 C21 H21B 105.7 . . ?
H21A C21 H21B 106.1 . . ?
C21 C22 P1 117.9(15) . . ?
C21 C22 H22A 107.8 . . ?
P1 C22 H22A 107.8 . . ?
C21 C22 H22B 107.8 . . ?
P1 C22 H22B 107.8 . . ?
H22A C22 H22B 107.2 . . ?
F4 P5 F1 90.5(2) . . ?
F4 P5 F6 89.5(5) . . ?
F1 P5 F6 90.3(3) . . ?
F4 P5 F5 90.2(2) . . ?
F1 P5 F5 179.1(3) . . ?
F6 P5 F5 90.3(3) . . ?
F4 P5 F3 178.8(5) . . ?
F1 P5 F3 89.8(2) . . ?
F6 P5 F3 91.6(5) . . ?
F5 P5 F3 89.5(2) . . ?
F4 P5 F2 88.4(5) . . ?
F1 P5 F2 89.8(3) . . ?
F6 P5 F2 178.0(5) . . ?
F5 P5 F2 89.6(3) . . ?
F3 P5 F2 90.4(5) . . ?

loop_
_geom_bond_atom_site_label_1
_geom_bond_atom_site_label_2
_geom_bond_distance
_geom_bond_site_symmetry_2
_geom_bond_publ_flag
Mo1 O1 1.712(13) . ?
Mo1 O2 1.971(12) . ?
Mo1 P4 2.436(5) . ?
Mo1 P2 2.437(5) . ?
Mo1 P3 2.437(6) . ?
Mo1 P1 2.438(6) . ?
O2 C23 1.410(15) . ?
C23 H23A 0.9800 . ?
C23 H23B 0.9800 . ?
C23 H23C 0.9800 . ?
P1 C19 1.82(2) . ?
P1 C22 1.88(2) . ?
P1 C1 1.91(3) . ?
P2 C9 1.83(2) . ?
P2 C6 1.887(18) . ?
P2 C3 1.90(3) . ?
P3 C12 1.79(3) . ?
P3 C11 1.81(2) . ?
P3 C8 1.86(2) . ?
P4 C17 1.78(2) . ?
P4 C14 1.79(3) . ?
P4 C20 1.85(2) . ?
C1 C2 1.530(9) . ?
C1 H1A 0.9900 . ?
C1 H1B 0.9900 . ?
C2 C4 1.516(10) . ?
C2 C5 1.518(9) . ?
C2 C3 1.530(9) . ?
C3 H3A 0.9900 . ?
C3 H3B 0.9900 . ?
C4 C5 1.501(12) . ?
C4 H4A 0.9900 . ?
C4 H4B 0.9900 . ?
C5 H5A 0.9900 . ?
C5 H5B 0.9900 . ?
C12 C13 1.530(8) . ?
C12 H12A 0.9900 . ?
C12 H12B 0.9900 . ?
C13 C15 1.512(10) . ?
C13 C16 1.522(9) . ?
C13 C14 1.532(9) . ?
C14 H14A 0.9900 . ?
C14 H14B 0.9900 . ?
C15 C16 1.501(12) . ?
C15 H15A 0.9900 . ?
C15 H15B 0.9900 . ?
C16 H16A 0.9900 . ?
C16 H16B 0.9900 . ?
C6 C7 1.584(19) . ?
C6 H6A 0.9900 . ?
C6 H6B 0.9900 . ?
C7 C8 1.49(2) . ?
C7 H7A 0.9900 . ?
C7 H7B 0.9900 . ?
C8 H8A 0.9900 . ?
C8 H8B 0.9900 . ?
C17 C18 1.51(2) . ?
C17 H17A 0.9900 . ?
C17 H17B 0.9900 . ?
C18 C19 1.585(19) . ?
C18 H18A 0.9900 . ?
C18 H18B 0.9900 . ?
C19 H19A 0.9900 . ?
C19 H19B 0.9900 . ?
C9 C10 1.58(2) . ?
C9 H9A 0.9900 . ?
C9 H9B 0.9900 . ?
C10 C11 1.591(18) . ?
C10 H10A 0.9900 . ?
C10 H10B 0.9900 . ?
C11 H11A 0.9900 . ?
C11 H11B 0.9900 . ?
C20 C21 1.45(3) . ?
C20 H20A 0.9900 . ?
C20 H20B 0.9900 . ?
C21 C22 1.48(3) . ?
C21 H21A 0.9900 . ?
C21 H21B 0.9900 . ?
C22 H22A 0.9900 . ?
C22 H22B 0.9900 . ?
P5 F4 1.590(3) . ?
P5 F1 1.592(4) . ?
P5 F6 1.592(4) . ?
P5 F5 1.595(4) . ?
P5 F3 1.596(3) . ?
P5 F2 1.601(4) . ?

loop_
_geom_torsion_atom_site_label_1
_geom_torsion_atom_site_label_2
_geom_torsion_atom_site_label_3
_geom_torsion_atom_site_label_4
_geom_torsion
_geom_torsion_site_symmetry_1
_geom_torsion_site_symmetry_2
_geom_torsion_site_symmetry_3
_geom_torsion_site_symmetry_4
_geom_torsion_publ_flag
P1 C1 C2 C4 74.3(14) . . . . ?
P1 C1 C2 C5 140.5(13) . . . . ?
P1 C1 C2 C3 -77.2(16) . . . . ?
C4 C2 C3 P2 -69.4(16) . . . . ?
C5 C2 C3 P2 -136.0(15) . . . . ?
C1 C2 C3 P2 81.9(19) . . . . ?
C9 P2 C3 C2 -150.7(11) . . . . ?
C6 P2 C3 C2 98.4(13) . . . . ?
Mo1 P2 C3 C2 -25.6(16) . . . . ?
C3 C2 C4 C5 -104.1(10) . . . . ?
C1 C2 C4 C5 103.5(11) . . . . ?
C3 C2 C5 C4 108.0(11) . . . . ?
C1 C2 C5 C4 -107.5(11) . . . . ?
C11 P3 C12 C13 85.3(14) . . . . ?
C8 P3 C12 C13 -162.3(10) . . . . ?
Mo1 P3 C12 C13 -40.8(14) . . . . ?
P3 C12 C13 C15 -72.4(15) . . . . ?
P3 C12 C13 C16 -138.7(13) . . . . ?
P3 C12 C13 C14 79.9(17) . . . . ?
C15 C13 C14 P4 76.1(17) . . . . ?
C16 C13 C14 P4 142.9(16) . . . . ?
C12 C13 C14 P4 -76.1(18) . . . . ?
C17 P4 C14 C13 -87.8(13) . . . . ?
C20 P4 C14 C13 160.0(12) . . . . ?
Mo1 P4 C14 C13 38.9(16) . . . . ?
C12 C13 C15 C16 -103.0(11) . . . . ?
C14 C13 C15 C16 103.9(11) . . . . ?
C12 C13 C16 C15 108.3(10) . . . . ?
C14 C13 C16 C15 -108.3(11) . . . . ?
C9 P2 C6 C7 101.2(11) . . . . ?
C3 P2 C6 C7 -143.5(11) . . . . ?
Mo1 P2 C6 C7 -18.3(13) . . . . ?
P2 C6 C7 C8 -52.0(16) . . . . ?
C6 C7 C8 P3 52.9(16) . . . . ?
C12 P3 C8 C7 137.3(12) . . . . ?
C11 P3 C8 C7 -104.5(12) . . . . ?
Mo1 P3 C8 C7 16.8(14) . . . . ?
C14 P4 C17 C18 -161.9(11) . . . . ?
C20 P4 C17 C18 -51.8(13) . . . . ?
Mo1 P4 C17 C18 70.7(11) . . . . ?
P4 C17 C18 C19 -63.6(13) . . . . ?
C17 C18 C19 P1 62.1(13) . . . . ?
C22 P1 C19 C18 53.8(12) . . . . ?
C1 P1 C19 C18 164.3(11) . . . . ?
Mo1 P1 C19 C18 -66.4(11) . . . . ?
C6 P2 C9 C10 -50.6(12) . . . . ?
C3 P2 C9 C10 -165.7(12) . . . . ?
Mo1 P2 C9 C10 68.3(11) . . . . ?
P2 C9 C10 C11 -65.3(14) . . . . ?
C9 C10 C11 P3 65.0(15) . . . . ?
C12 P3 C11 C10 166.9(11) . . . . ?
C8 P3 C11 C10 51.6(13) . . . . ?
Mo1 P3 C11 C10 -68.6(14) . . . . ?
C17 P4 C20 C21 98.6(16) . . . . ?
C14 P4 C20 C21 -147.9(18) . . . . ?
Mo1 P4 C20 C21 -25(2) . . . . ?
P4 C20 C21 C22 -43(3) . . . . ?
C20 C21 C22 P1 44(2) . . . . ?
C19 P1 C22 C21 -98.1(14) . . . . ?
C1 P1 C22 C21 150.6(13) . . . . ?
Mo1 P1 C22 C21 22.7(16) . . . . ?
